data_7717669
loop_
_publ_author_name
'Ma, Xiaoqin'
'Zhao, Xinjun'
'Zhang, Qianzhen'
'Long, Xifa'
'Yang, Yun'

_publ_section_title
;
 Structural modification of hydroxyborates by adjusting the number of
 shared oxygen atoms and hydroxyl groups for further performance
 enhancement
;
_journal_name_full 'Dalton Transactions'
_journal_paper_doi 10.1039/D4DT03136A
_journal_year 2025
_chemical_formula_moiety 'B5 H K2 O9'
_chemical_formula_sum 'B5 H K2 O9'
_chemical_formula_weight 277.26
_chemical_name_systematic K2B5O8(OH)
_space_group_crystal_system orthorhombic
_space_group_IT_number 29
_space_group_name_Hall 'P 2c -2ac'
_space_group_name_H-M_alt 'P c a 21'
_atom_sites_solution_hydrogens geom
_atom_sites_solution_primary iterative
_audit_creation_date 2024-09-04
_audit_creation_method
;
Olex2 1.5
(compiled 2024.02.16 svn.r378c4104 for OlexSys, GUI svn.r6928)
;
_audit_update_record
;
2024-10-28 deposited with the CCDC.	2024-12-13 downloaded from the CCDC.
;
_cell_angle_alpha 90
_cell_angle_beta 90
_cell_angle_gamma 90
_cell_formula_units_Z 4
_cell_length_a 8.5523(8)
_cell_length_b 7.3326(7)
_cell_length_c 12.9739(10)
_cell_measurement_reflns_used 1767
_cell_measurement_temperature 243.0
_cell_measurement_theta_max 27.205
_cell_measurement_theta_min 2.778
_cell_volume 813.60(13)
_computing_cell_refinement 'SAINT V8.40B (?, 2016)'
_computing_data_reduction 'SAINT V8.40B (?, 2016)'
_computing_molecular_graphics 'Olex2 1.5 (Dolomanov et al., 2009)'
_computing_publication_material 'Olex2 1.5 (Dolomanov et al., 2009)'
_computing_structure_refinement 'SHELXL 2018/3 (Sheldrick, 2015)'
_computing_structure_solution 'olex2.solve 1.5 (Bourhis et al., 2015)'
_diffrn_ambient_temperature 243.0
_diffrn_measured_fraction_theta_full 0.999
_diffrn_measured_fraction_theta_max 0.999
_diffrn_measurement_device_type 'Bruker APEX-II CCD'
_diffrn_measurement_method '\f and \w scans'
_diffrn_radiation_type MoK\a
_diffrn_radiation_wavelength 0.71073
_diffrn_reflns_av_R_equivalents 0.0549
_diffrn_reflns_av_unetI/netI 0.0541
_diffrn_reflns_Laue_measured_fraction_full 0.999
_diffrn_reflns_Laue_measured_fraction_max 0.999
_diffrn_reflns_limit_h_max 10
_diffrn_reflns_limit_h_min -11
_diffrn_reflns_limit_k_max 9
_diffrn_reflns_limit_k_min -9
_diffrn_reflns_limit_l_max 16
_diffrn_reflns_limit_l_min -16
_diffrn_reflns_number 6084
_diffrn_reflns_point_group_measured_fraction_full 0.995
_diffrn_reflns_point_group_measured_fraction_max 0.993
_diffrn_reflns_theta_full 25.242
_diffrn_reflns_theta_max 27.506
_diffrn_reflns_theta_min 2.778
_diffrn_source_current 1.4
_diffrn_source_power 0.07
_diffrn_source_voltage 50.0
_diffrn_standards_number 0
_exptl_absorpt_coefficient_mu 1.193
_exptl_absorpt_correction_T_max 0.7456
_exptl_absorpt_correction_T_min 0.6360
_exptl_absorpt_correction_type multi-scan
_exptl_absorpt_process_details
;
SADABS-2016/2 (Bruker,2016/2) was used for absorption correction.
wR2(int) was 0.1090 before and 0.0628 after correction.
The Ratio of minimum to maximum transmission is 0.8530.
The \l/2 correction factor is Not present.
;
_exptl_crystal_colour colourless
_exptl_crystal_colour_primary colourless
_exptl_crystal_density_diffrn 2.264
_exptl_crystal_description block
_exptl_crystal_F_000 544
_exptl_crystal_size_max 0.12
_exptl_crystal_size_mid 0.09
_exptl_crystal_size_min 0.08
_refine_diff_density_max 0.349
_refine_diff_density_min -0.421
_refine_diff_density_rms 0.071
_refine_ls_abs_structure_details
;
 Flack x determined using 735 quotients [(I+)-(I-)]/[(I+)+(I-)]
 (Parsons, Flack and Wagner, Acta Cryst. B69 (2013) 249-259).
;
_refine_ls_abs_structure_Flack 0.05(4)
_refine_ls_extinction_method none
_refine_ls_goodness_of_fit_ref 1.055
_refine_ls_hydrogen_treatment constr
_refine_ls_matrix_type full
_refine_ls_number_parameters 145
_refine_ls_number_reflns 1868
_refine_ls_number_restraints 1
_refine_ls_restrained_S_all 1.054
_refine_ls_R_factor_all 0.0389
_refine_ls_R_factor_gt 0.0334
_refine_ls_shift/su_max 0.000
_refine_ls_shift/su_mean 0.000
_refine_ls_structure_factor_coef Fsqd
_refine_ls_weighting_details 'w=1/[\s^2^(Fo^2^)+(0.0215P)^2^+0.3870P] where P=(Fo^2^+2Fc^2^)/3'
_refine_ls_weighting_scheme calc
_refine_ls_wR_factor_gt 0.0693
_refine_ls_wR_factor_ref 0.0735
_reflns_Friedel_coverage 0.898
_reflns_Friedel_fraction_full 0.991
_reflns_Friedel_fraction_max 0.986
_reflns_number_gt 1686
_reflns_number_total 1868
_reflns_threshold_expression 'I > 2\s(I)'
_cod_data_source_file d4dt03136a2.cif
_cod_data_source_block s182
_cod_database_code 7717669
_shelx_shelxl_version_number 2018/3
_shelx_space_group_comment
;
The symmetry employed for this shelxl refinement is uniquely defined
by the following loop, which should always be used as a source of
symmetry information in preference to the above space-group names.
They are only intended as comments.
;
_shelx_estimated_absorpt_t_max 0.911
_shelx_estimated_absorpt_t_min 0.870
_olex2_refinement_description
;
1.a Ternary CH refined with riding coordinates:
 O9(H9)
;
_olex2_submission_special_instructions 'No special instructions were received'

loop_
_space_group_symop_operation_xyz
'x, y, z'
'-x, -y, z+1/2'
'x+1/2, -y, z'
'-x+1/2, y, z+1/2'

loop_
_atom_site_label
_atom_site_type_symbol
_atom_site_fract_x
_atom_site_fract_y
_atom_site_fract_z
_atom_site_U_iso_or_equiv
_atom_site_adp_type
_atom_site_occupancy
_atom_site_site_symmetry_order
_atom_site_calc_flag
_atom_site_refinement_flags_posn
_atom_site_refinement_flags_adp
_atom_site_refinement_flags_occupancy
_atom_site_disorder_assembly
_atom_site_disorder_group
B1 B 0.5754(6) 1.0003(7) 0.6318(4) 0.0129(9) Uani 1 1 d . . . . .
B2 B 0.6397(5) 0.7508(6) 0.7543(4) 0.0129(9) Uani 1 1 d . . . . .
B3 B 0.8167(5) 0.8350(6) 0.6077(4) 0.0123(9) Uani 1 1 d . . . . .
B4 B 0.8075(5) 0.6644(7) 0.4351(4) 0.0129(10) Uani 1 1 d . . . . .
B5 B 0.9003(6) 0.4389(7) 0.3205(4) 0.0161(10) Uani 1 1 d . . . . .
K1 K 0.64531(13) 1.06677(15) 0.38663(9) 0.0291(3) Uani 1 1 d . . . . .
K2 K 0.81144(13) 0.36842(14) 0.61875(9) 0.0269(3) Uani 1 1 d . . . . .
O1 O 0.4816(3) 1.1305(4) 0.5893(2) 0.0134(6) Uani 1 1 d . . . . .
O2 O 0.7254(3) 1.0023(4) 0.5937(2) 0.0153(6) Uani 1 1 d . . . . .
O3 O 0.5287(4) 0.8773(4) 0.7044(2) 0.0138(6) Uani 1 1 d . . . . .
O4 O 0.7935(3) 0.7607(4) 0.7107(2) 0.0147(6) Uani 1 1 d . . . . .
O5 O 0.7631(4) 0.6957(4) 0.5332(2) 0.0163(7) Uani 1 1 d . . . . .
O6 O 0.8504(3) 0.7953(4) 0.3668(2) 0.0138(6) Uani 1 1 d . . . . .
O7 O 0.8113(4) 0.4809(4) 0.4064(2) 0.0202(7) Uani 1 1 d . . . . .
O8 O 0.9297(4) 0.5631(4) 0.2463(2) 0.0171(6) Uani 1 1 d . . . . .
O9 O 0.9503(4) 0.2624(5) 0.3154(3) 0.0264(8) Uani 1 1 d . . . . .
H9 H 0.946222 0.240656 0.240119 0.032 Uiso 1 1 calc R . . . .

loop_
_atom_site_aniso_label
_atom_site_aniso_U_11
_atom_site_aniso_U_22
_atom_site_aniso_U_33
_atom_site_aniso_U_23
_atom_site_aniso_U_13
_atom_site_aniso_U_12
B1 0.014(2) 0.013(2) 0.011(2) -0.0012(19) 0.0001(17) -0.0018(17)
B2 0.014(3) 0.014(3) 0.010(2) 0.0019(19) 0.0009(18) 0.0016(19)
B3 0.011(2) 0.015(2) 0.011(2) -0.002(2) -0.0004(17) -0.0017(17)
B4 0.011(2) 0.015(2) 0.012(2) -0.0003(18) -0.0018(18) 0.0020(19)
B5 0.016(2) 0.016(2) 0.016(2) -0.001(2) 0.0015(18) 0.000(2)
K1 0.0287(5) 0.0342(6) 0.0242(6) 0.0005(5) -0.0037(5) 0.0135(5)
K2 0.0359(6) 0.0209(5) 0.0238(5) 0.0031(5) -0.0049(5) 0.0021(5)
O1 0.0108(14) 0.0151(16) 0.0144(15) 0.0037(12) 0.0014(11) 0.0026(12)
O2 0.0127(14) 0.0149(15) 0.0184(17) 0.0039(12) 0.0037(12) 0.0007(12)
O3 0.0131(14) 0.0165(16) 0.0120(15) 0.0039(13) 0.0002(12) -0.0019(12)
O4 0.0134(14) 0.0196(17) 0.0111(14) 0.0034(13) 0.0017(12) 0.0021(12)
O5 0.0189(16) 0.0178(17) 0.0122(15) -0.0034(13) 0.0030(12) -0.0064(13)
O6 0.0199(15) 0.0134(14) 0.0081(14) 0.0000(11) -0.0012(11) 0.0008(12)
O7 0.0301(17) 0.0137(16) 0.0168(16) -0.0002(13) 0.0090(13) -0.0011(13)
O8 0.0243(17) 0.0142(15) 0.0127(15) 0.0011(12) 0.0057(12) 0.0032(13)
O9 0.040(2) 0.0160(18) 0.0233(17) 0.0024(14) 0.0139(16) 0.0042(15)

loop_
_atom_type_symbol
_atom_type_description
_atom_type_scat_dispersion_real
_atom_type_scat_dispersion_imag
_atom_type_scat_source
B B 0.0013 0.0007 'International Tables Vol C Tables 4.2.6.8 and 6.1.1.4'
H H 0.0000 0.0000 'International Tables Vol C Tables 4.2.6.8 and 6.1.1.4'
K K 0.2009 0.2494 'International Tables Vol C Tables 4.2.6.8 and 6.1.1.4'
O O 0.0106 0.0060 'International Tables Vol C Tables 4.2.6.8 and 6.1.1.4'

loop_
_geom_angle_atom_site_label_1
_geom_angle_atom_site_label_2
_geom_angle_atom_site_label_3
_geom_angle
_geom_angle_site_symmetry_1
_geom_angle_site_symmetry_3
_geom_angle_publ_flag
K1 B1 K2 100.63(12) . 3_465 ?
K1 B1 K2 73.90(10) . 1_565 ?
K2 B1 K2 173.59(16) 1_565 3_465 ?
O1 B1 K1 67.0(2) . . ?
O1 B1 K2 98.1(3) . 3_465 ?
O1 B1 K2 76.8(2) . 1_565 ?
O1 B1 O2 113.3(4) . . ?
O2 B1 K1 58.5(2) . . ?
O2 B1 K2 54.2(2) . 1_565 ?
O2 B1 K2 126.0(3) . 3_465 ?
O3 B1 K1 145.4(3) . . ?
O3 B1 K2 137.6(3) . 1_565 ?
O3 B1 K2 48.6(2) . 3_465 ?
O3 B1 O1 124.8(4) . . ?
O3 B1 O2 121.9(4) . . ?
K1 B2 K1 81.95(11) 2_675 4_655 ?
K1 B2 K2 150.57(15) 4_655 3_465 ?
K1 B2 K2 76.28(10) 2_675 3_465 ?
O3 B2 K1 59.6(2) . 2_675 ?
O3 B2 K1 98.1(2) . 4_655 ?
O3 B2 K2 53.7(2) . 3_465 ?
O3 B2 O6 109.1(3) . 4_655 ?
O3 B2 O8 106.9(3) . 4_655 ?
O4 B2 K1 150.6(3) . 2_675 ?
O4 B2 K1 70.8(2) . 4_655 ?
O4 B2 K2 124.2(3) . 3_465 ?
O4 B2 O3 112.6(4) . . ?
O4 B2 O6 108.8(4) . 4_655 ?
O4 B2 O8 112.4(3) . 4_655 ?
O6 B2 K1 56.01(19) 4_655 2_675 ?
O6 B2 K1 48.15(19) 4_655 4_655 ?
O6 B2 K2 127.0(3) 4_655 3_465 ?
O6 B2 O8 106.8(3) 4_655 4_655 ?
O8 B2 K1 96.7(2) 4_655 2_675 ?
O8 B2 K1 150.2(3) 4_655 4_655 ?
O8 B2 K2 53.62(19) 4_655 3_465 ?
O1 B3 K2 101.2(2) 3_575 . ?
O1 B3 O2 110.5(3) 3_575 . ?
O1 B3 O4 110.4(4) 3_575 . ?
O1 B3 O5 108.3(3) 3_575 . ?
O2 B3 K2 146.6(3) . . ?
O2 B3 O5 109.4(4) . . ?
O4 B3 K2 65.5(2) . . ?
O4 B3 O2 110.8(3) . . ?
O4 B3 O5 107.4(3) . . ?
O5 B3 K2 48.19(19) . . ?
K1 B4 K1 79.24(11) . 3_575 ?
K2 B4 K1 119.73(14) . 3_575 ?
K2 B4 K1 137.98(16) . . ?
O5 B4 K1 84.8(3) . . ?
O5 B4 K1 107.6(3) . 3_575 ?
O5 B4 K2 54.5(2) . . ?
O5 B4 O6 124.9(4) . . ?
O5 B4 O7 115.0(4) . . ?
O6 B4 K1 50.3(2) . . ?
O6 B4 K1 43.3(2) . 3_575 ?
O6 B4 K2 163.0(3) . . ?
O6 B4 O7 120.0(4) . . ?
O7 B4 K1 144.6(3) . . ?
O7 B4 K1 117.9(3) . 3_575 ?
O7 B4 K2 63.2(2) . . ?
O7 B5 K2 112.3(3) . 4_654 ?
O8 B5 K2 68.5(2) . 4_654 ?
O8 B5 O7 121.8(4) . . ?
O8 B5 O9 123.2(4) . . ?
O9 B5 K2 89.1(3) . 4_654 ?
O9 B5 O7 115.0(4) . . ?
B1 K1 B4 76.10(12) . . ?
B1 K1 O7 97.92(10) . 1_565 ?
B2 K1 B1 115.79(13) 2_674 . ?
B2 K1 B4 140.80(12) 2_674 . ?
B2 K1 O7 89.15(10) 2_674 1_565 ?
B4 K1 O7 127.72(11) . 1_565 ?
O1 K1 B1 24.60(10) . . ?
O1 K1 B2 92.77(11) . 2_674 ?
O1 K1 B4 99.58(10) . . ?
O1 K1 O4 142.72(9) . 4_654 ?
O1 K1 O7 89.41(8) . 1_565 ?
O1 K1 O9 97.57(9) . 3_465 ?
O1 K1 O9 125.16(10) . 1_565 ?
O2 K1 B1 24.67(11) . . ?
O2 K1 B2 138.79(11) . 2_674 ?
O2 K1 B4 64.39(10) . . ?
O2 K1 O1 46.08(8) . . ?
O2 K1 O3 162.30(10) . 2_674 ?
O2 K1 O4 121.10(8) . 4_654 ?
O2 K1 O7 88.64(9) . 1_565 ?
O2 K1 O9 99.01(10) . 1_565 ?
O2 K1 O9 106.70(10) . 3_465 ?
O3 K1 B1 137.65(11) 2_674 . ?
O3 K1 B2 26.81(10) 2_674 2_674 ?
O3 K1 B4 120.53(11) 2_674 . ?
O3 K1 O1 117.58(8) 2_674 . ?
O3 K1 O4 66.19(8) 2_674 4_654 ?
O3 K1 O7 98.92(9) 2_674 1_565 ?
O3 K1 O9 97.23(10) 2_674 1_565 ?
O3 K1 O9 64.95(10) 2_674 3_465 ?
O4 K1 B1 127.61(11) 4_654 . ?
O4 K1 B2 91.95(10) 4_654 2_674 ?
O4 K1 B4 56.71(10) 4_654 . ?
O4 K1 O7 127.63(8) 4_654 1_565 ?
O6 K1 B1 88.73(11) 3_475 . ?
O6 K1 B1 95.90(11) . . ?
O6 K1 B2 27.06(10) 3_475 2_674 ?
O6 K1 B2 138.24(11) . 2_674 ?
O6 K1 B4 137.14(11) 3_475 . ?
O6 K1 B4 23.05(10) . . ?
O6 K1 O1 66.15(8) 3_475 . ?
O6 K1 O1 120.36(9) . . ?
O6 K1 O2 112.18(9) 3_475 . ?
O6 K1 O2 78.83(9) . . ?
O6 K1 O3 51.70(8) 3_475 2_674 ?
O6 K1 O3 111.99(9) . 2_674 ?
O6 K1 O4 109.82(9) 3_475 4_654 ?
O6 K1 O4 46.30(8) . 4_654 ?
O6 K1 O6 151.12(9) . 3_475 ?
O6 K1 O7 113.83(10) . 1_565 ?
O6 K1 O7 93.59(9) 3_475 1_565 ?
O6 K1 O9 75.04(10) . 3_465 ?
O6 K1 O9 125.09(10) 3_475 1_565 ?
O6 K1 O9 76.37(9) . 1_565 ?
O6 K1 O9 76.19(10) 3_475 3_465 ?
O9 K1 B1 120.64(12) 1_565 . ?
O9 K1 B1 94.36(11) 3_465 . ?
O9 K1 B2 76.05(11) 3_465 2_674 ?
O9 K1 B2 106.27(11) 1_565 2_674 ?
O9 K1 B4 96.63(11) 1_565 . ?
O9 K1 B4 65.56(11) 3_465 . ?
O9 K1 O4 88.55(9) 1_565 4_654 ?
O9 K1 O4 48.17(8) 3_465 4_654 ?
O9 K1 O7 163.86(10) 3_465 1_565 ?
O9 K1 O7 41.72(8) 1_565 1_565 ?
O9 K1 O9 136.53(12) 3_465 1_565 ?
B1 K2 B3 144.00(12) 1_545 . ?
B4 K2 B1 124.71(12) . 1_545 ?
B4 K2 B3 45.29(12) . . ?
B4 K2 B5 119.09(13) . 4_655 ?
B4 K2 O1 104.97(10) . 1_545 ?
B5 K2 B1 75.60(12) 4_655 1_545 ?
B5 K2 B3 83.18(12) 4_655 . ?
B5 K2 O1 72.67(11) 4_655 1_545 ?
O1 K2 B1 23.42(9) 1_545 1_545 ?
O1 K2 B3 121.90(10) 1_545 . ?
O2 K2 B1 23.47(10) 1_545 1_545 ?
O2 K2 B3 162.86(11) 1_545 . ?
O2 K2 B4 123.81(11) 1_545 . ?
O2 K2 B5 95.76(11) 1_545 4_655 ?
O2 K2 O1 42.64(8) 1_545 1_545 ?
O2 K2 O3 66.81(9) 1_545 3_565 ?
O2 K2 O4 156.25(9) 1_545 . ?
O2 K2 O7 99.39(10) 1_545 . ?
O2 K2 O8 109.81(9) 1_545 4_655 ?
O2 K2 O8 116.52(9) 1_545 2_765 ?
O3 K2 B1 82.14(11) 3_565 1_545 ?
O3 K2 B3 130.30(11) 3_565 . ?
O3 K2 B4 136.82(11) 3_565 . ?
O3 K2 B5 98.80(12) 3_565 4_655 ?
O3 K2 O1 105.57(8) 3_565 1_545 ?
O3 K2 O4 118.14(9) 3_565 . ?
O3 K2 O7 124.17(10) 3_565 . ?
O3 K2 O8 122.65(9) 3_565 4_655 ?
O4 K2 B1 133.57(11) . 1_545 ?
O4 K2 B3 25.17(10) . . ?
O4 K2 B4 70.18(10) . . ?
O4 K2 B5 60.92(11) . 4_655 ?
O4 K2 O1 118.97(8) . 1_545 ?
O5 K2 B1 130.20(11) . 1_545 ?
O5 K2 B3 24.34(10) . . ?
O5 K2 B4 24.20(11) . . ?
O5 K2 B5 96.10(12) . 4_655 ?
O5 K2 O1 106.89(9) . 1_545 ?
O5 K2 O2 140.37(10) . 1_545 ?
O5 K2 O3 147.05(10) . 3_565 ?
O5 K2 O4 47.46(8) . . ?
O5 K2 O7 49.11(9) . . ?
O5 K2 O8 101.88(10) . 2_765 ?
O5 K2 O8 72.33(9) . 4_655 ?
O7 K2 B1 106.09(11) . 1_545 ?
O7 K2 B3 70.94(11) . . ?
O7 K2 B4 25.68(11) . . ?
O7 K2 B5 137.00(11) . 4_655 ?
O7 K2 O1 92.27(9) . 1_545 ?
O7 K2 O4 95.86(9) . . ?
O7 K2 O8 113.01(9) . 4_655 ?
O8 K2 B1 125.79(11) 2_765 1_545 ?
O8 K2 B1 86.65(10) 4_655 1_545 ?
O8 K2 B3 63.74(10) 4_655 . ?
O8 K2 B3 80.54(10) 2_765 . ?
O8 K2 B4 94.58(11) 4_655 . ?
O8 K2 B4 108.86(11) 2_765 . ?
O8 K2 B5 86.33(12) 2_765 4_655 ?
O8 K2 B5 24.69(11) 4_655 4_655 ?
O8 K2 O1 145.77(9) 2_765 1_545 ?
O8 K2 O1 74.42(8) 4_655 1_545 ?
O8 K2 O3 50.37(9) 2_765 3_565 ?
O8 K2 O4 69.41(9) 2_765 . ?
O8 K2 O4 46.94(8) 4_655 . ?
O8 K2 O7 120.89(10) 2_765 . ?
O8 K2 O8 97.57(9) 2_765 4_655 ?
B1 O1 B3 128.8(3) . 3_475 ?
B1 O1 K1 88.4(2) . . ?
B1 O1 K2 79.8(2) . 1_565 ?
B3 O1 K1 128.4(2) 3_475 . ?
B3 O1 K2 135.3(2) 3_475 1_565 ?
K1 O1 K2 77.79(7) . 1_565 ?
B1 O2 B3 116.3(3) . . ?
B1 O2 K1 96.8(2) . . ?
B1 O2 K2 102.3(3) . 1_565 ?
B3 O2 K1 112.9(2) . . ?
B3 O2 K2 130.4(2) . 1_565 ?
K2 O2 K1 90.80(9) 1_565 . ?
B1 O3 B2 122.0(3) . . ?
B1 O3 K1 129.5(3) . 2_675 ?
B1 O3 K2 110.1(2) . 3_465 ?
B2 O3 K1 93.6(2) . 2_675 ?
B2 O3 K2 101.3(2) . 3_465 ?
K2 O3 K1 94.32(10) 3_465 2_675 ?
B2 O4 B3 120.4(3) . . ?
B2 O4 K1 84.6(2) . 4_655 ?
B2 O4 K2 98.6(2) . . ?
B3 O4 K1 111.4(2) . 4_655 ?
B3 O4 K2 89.3(2) . . ?
K2 O4 K1 154.12(11) . 4_655 ?
B3 O5 K2 107.5(2) . . ?
B4 O5 B3 130.3(4) . . ?
B4 O5 K2 101.3(3) . . ?
B2 O6 K1 107.1(2) 4_654 . ?
B2 O6 K1 96.9(2) 4_654 3_575 ?
B4 O6 B2 119.8(4) . 4_654 ?
B4 O6 K1 116.8(3) . 3_575 ?
B4 O6 K1 106.7(3) . . ?
K1 O6 K1 108.80(11) . 3_575 ?
B4 O7 K1 151.7(3) . 1_545 ?
B4 O7 K2 91.2(3) . . ?
B5 O7 B4 116.2(4) . . ?
B5 O7 K1 88.3(3) . 1_545 ?
B5 O7 K2 135.0(3) . . ?
K2 O7 K1 79.29(8) . 1_545 ?
B2 O8 K2 100.9(2) 4_654 2_764 ?
B2 O8 K2 101.7(2) 4_654 4_654 ?
B5 O8 B2 119.7(4) . 4_654 ?
B5 O8 K2 133.5(3) . 2_764 ?
B5 O8 K2 86.8(3) . 4_654 ?
K2 O8 K2 107.55(10) 2_764 4_654 ?
B5 O9 K1 154.1(3) . 3_565 ?
B5 O9 K1 99.2(3) . 1_545 ?
K1 O9 K1 90.21(9) 3_565 1_545 ?

loop_
_geom_bond_atom_site_label_1
_geom_bond_atom_site_label_2
_geom_bond_distance
_geom_bond_site_symmetry_2
_geom_bond_publ_flag
B1 K1 3.273(5) . ?
B1 K2 3.375(5) 1_565 ?
B1 K2 3.526(5) 3_465 ?
B1 O1 1.363(5) . ?
B1 O2 1.376(6) . ?
B1 O3 1.363(6) . ?
B2 K1 3.268(5) 2_675 ?
B2 K1 3.420(5) 4_655 ?
B2 K2 3.426(5) 3_465 ?
B2 O3 1.477(6) . ?
B2 O4 1.434(5) . ?
B2 O6 1.498(6) 4_655 ?
B2 O8 1.503(5) 4_655 ?
B3 K2 3.425(5) . ?
B3 O1 1.453(5) 3_575 ?
B3 O2 1.465(5) . ?
B3 O4 1.457(6) . ?
B3 O5 1.480(5) . ?
B4 K1 3.554(5) 3_575 ?
B4 K1 3.320(5) . ?
B4 K2 3.223(5) . ?
B4 O5 1.347(6) . ?
B4 O6 1.357(6) . ?
B4 O7 1.397(6) . ?
B5 K2 3.225(5) 4_654 ?
B5 O7 1.384(6) . ?
B5 O8 1.349(6) . ?
B5 O9 1.365(6) . ?
K1 O1 3.015(3) . ?
K1 O2 2.812(3) . ?
K1 O3 2.824(3) 2_674 ?
K1 O4 3.244(3) 4_654 ?
K1 O6 2.730(3) 3_475 ?
K1 O6 2.665(3) . ?
K1 O7 3.362(3) 1_565 ?
K1 O9 3.117(4) 1_565 ?
K1 O9 3.076(4) 3_465 ?
K2 O1 3.339(3) 1_545 ?
K2 O2 2.802(3) 1_545 ?
K2 O3 2.817(3) 3_565 ?
K2 O4 3.117(3) . ?
K2 O5 2.676(3) . ?
K2 O7 2.876(3) . ?
K2 O8 3.005(3) 4_655 ?
K2 O8 2.809(3) 2_765 ?

loop_
_geom_hbond_atom_site_label_D
_geom_hbond_atom_site_label_H
_geom_hbond_atom_site_label_A
_geom_hbond_distance_DH
_geom_hbond_distance_HA
_geom_hbond_distance_DA
_geom_hbond_angle_DHA
_geom_hbond_site_symmetry_A
_geom_hbond_publ_flag
O9 H9 O1 0.99 2.21 3.143(4) 157.6 4_644 yes
O9 H9 O3 0.99 2.71 3.175(5) 108.9 4_644 yes
O9 H9 O4 0.99 2.26 2.584(5) 97.6 2_764 yes
